data_1516597
loop_
_publ_author_name
'Li, Long'
'Shu, Chao'
'Zhou, Bo'
'Yu, Yong-Fei'
'Xiao, Xin-Yu'
'Ye, Long-Wu'

_publ_section_title
;
 Generation of gold carbenes in water: efficient intermolecular trapping
 of the \a-oxo gold carbenoids by indoles and anilines
;
_journal_issue 10
_journal_name_full 'Chemical Science'
_journal_page_first 4057
_journal_paper_doi 10.1039/C4SC00983E
_journal_volume 5
_journal_year 2014
_chemical_formula_sum 'C30 H25 Br N2 O3 S'
_chemical_formula_weight 573.49
_chemical_name_systematic
; 
 ? 
;
_space_group_IT_number 2
_symmetry_cell_setting triclinic
_symmetry_space_group_name_Hall '-P 1'
_symmetry_space_group_name_H-M 'P -1'
_atom_sites_solution_hydrogens geom
_atom_sites_solution_primary direct
_atom_sites_solution_secondary difmap
_audit_creation_method SHELXL-97
_cell_angle_alpha 77.707(3)
_cell_angle_beta 84.454(3)
_cell_angle_gamma 69.815(3)
_cell_formula_units_Z 4
_cell_length_a 10.8564(4)
_cell_length_b 14.3921(4)
_cell_length_c 18.5751(6)
_cell_measurement_temperature 150(2)
_cell_measurement_theta_max 28.3066
_cell_measurement_theta_min 3.3026
_cell_volume 2660.74(16)
_computing_cell_refinement 'Bruker FRAMBO'
_computing_data_collection 'Bruker FRAMBO'
_computing_data_reduction 'Bruker SAINT'
_computing_molecular_graphics 'Bruker SHELXTL'
_computing_publication_material 'Bruker SHELXTL'
_computing_structure_refinement 'SHELXL-97 (Sheldrick, 1997)'
_computing_structure_solution 'SHELXS-97 (Sheldrick, 1990)'
_diffrn_ambient_temperature 150(2)
_diffrn_measured_fraction_theta_full 0.997
_diffrn_measured_fraction_theta_max 0.997
_diffrn_measurement_device_type 'multiwire proportional'
_diffrn_measurement_method 'phi and omega scans'
_diffrn_radiation_monochromator graphite
_diffrn_radiation_source 'fine-focus sealed tube'
_diffrn_radiation_type MoK\a
_diffrn_radiation_wavelength 0.71073
_diffrn_reflns_av_R_equivalents 0.0427
_diffrn_reflns_av_sigmaI/netI 0.0568
_diffrn_reflns_limit_h_max 11
_diffrn_reflns_limit_h_min -12
_diffrn_reflns_limit_k_max 15
_diffrn_reflns_limit_k_min -17
_diffrn_reflns_limit_l_max 19
_diffrn_reflns_limit_l_min -22
_diffrn_reflns_number 20612
_diffrn_reflns_theta_full 25.00
_diffrn_reflns_theta_max 25.00
_diffrn_reflns_theta_min 3.30
_exptl_absorpt_coefficient_mu 1.658
_exptl_absorpt_correction_T_max 1.00000
_exptl_absorpt_correction_T_min 0.53230
_exptl_absorpt_correction_type multi-scan
_exptl_crystal_colour colourless
_exptl_crystal_density_diffrn 1.432
_exptl_crystal_density_method 'not measured'
_exptl_crystal_description BLOCK
_exptl_crystal_F_000 1176
_exptl_crystal_size_max 0.4
_exptl_crystal_size_mid 0.2
_exptl_crystal_size_min 0.2
_refine_diff_density_max 0.499
_refine_diff_density_min -0.983
_refine_diff_density_rms 0.078
_refine_ls_extinction_method none
_refine_ls_goodness_of_fit_ref 1.031
_refine_ls_hydrogen_treatment mixed
_refine_ls_matrix_type full
_refine_ls_number_parameters 667
_refine_ls_number_reflns 9348
_refine_ls_number_restraints 0
_refine_ls_restrained_S_all 1.031
_refine_ls_R_factor_all 0.0643
_refine_ls_R_factor_gt 0.0468
_refine_ls_shift/su_max 0.001
_refine_ls_shift/su_mean 0.000
_refine_ls_structure_factor_coef Fsqd
_refine_ls_weighting_details 'calc w=1/[\s^2^(Fo^2^)+(0.0715P)^2^+0.2793P] where P=(Fo^2^+2Fc^2^)/3'
_refine_ls_weighting_scheme calc
_refine_ls_wR_factor_gt 0.1204
_refine_ls_wR_factor_ref 0.1300
_reflns_number_gt 7394
_reflns_number_total 9348
_reflns_threshold_expression >2sigma(I)
_cod_data_source_file c4sc00983e2.cif
_cod_data_source_block p
_cod_depositor_comments 'Adding full bibliography for 1516597--1516598.cif.'
_cod_original_cell_volume 2660.74(15)
_cod_original_sg_symbol_H-M P-1
_cod_database_code 1516597

loop_
_symmetry_equiv_pos_as_xyz
'x, y, z'
'-x, -y, -z'

loop_
_atom_site_label
_atom_site_type_symbol
_atom_site_fract_x
_atom_site_fract_y
_atom_site_fract_z
_atom_site_U_iso_or_equiv
_atom_site_adp_type
_atom_site_occupancy
_atom_site_symmetry_multiplicity
_atom_site_calc_flag
_atom_site_refinement_flags
Br1 Br 0.67185(4) 0.03270(3) 0.058922(18) 0.04953(14) Uani 1 1 d .
Br2 Br 0.14454(4) 0.62160(3) 0.546262(19) 0.05572(15) Uani 1 1 d .
S1 S 0.32799(7) 0.35402(5) 0.45790(4) 0.02412(18) Uani 1 1 d .
S2 S -0.16042(7) 0.27648(5) 0.92407(4) 0.02627(19) Uani 1 1 d .
O4 O -0.0009(2) 0.37072(14) 0.97393(11) 0.0276(5) Uani 1 1 d .
O1 O 0.4927(2) 0.14669(13) 0.48348(11) 0.0298(5) Uani 1 1 d .
O6 O -0.1844(2) 0.21170(15) 0.88312(12) 0.0352(5) Uani 1 1 d .
O3 O 0.2915(2) 0.45688(14) 0.42099(12) 0.0321(5) Uani 1 1 d .
O5 O -0.2620(2) 0.36664(15) 0.93458(13) 0.0386(6) Uani 1 1 d .
N2 N -0.1179(2) 0.67674(16) 0.84038(13) 0.0252(6) Uani 1 1 d .
N4 N -0.0321(2) 0.30685(16) 0.87851(12) 0.0224(5) Uani 1 1 d .
N3 N 0.4423(2) 0.29258(15) 0.39952(13) 0.0223(5) Uani 1 1 d .
C3 C 0.5061(3) 0.04839(19) 0.26853(16) 0.0248(7) Uani 1 1 d .
C11 C 0.5025(3) 0.1890(2) 0.42072(16) 0.0240(6) Uani 1 1 d .
C31 C 0.4580(3) 0.34707(19) 0.32560(16) 0.0222(6) Uani 1 1 d .
N1 N 0.3636(2) -0.01339(17) 0.34257(14) 0.0278(6) Uani 1 1 d .
C2 C 0.4954(3) 0.07901(19) 0.33761(16) 0.0227(6) Uani 1 1 d .
C5 C 0.5674(3) 0.0188(2) 0.14683(17) 0.0326(7) Uani 1 1 d .
C131 C -0.0095(3) 0.2956(2) 0.80198(15) 0.0235(6) Uani 1 1 d .
C121 C 0.2352(3) 0.39312(19) 0.90281(15) 0.0226(6) Uani 1 1 d .
C103 C 0.0269(3) 0.5835(2) 0.76602(15) 0.0220(6) Uani 1 1 d .
C108 C -0.0663(3) 0.6796(2) 0.76977(15) 0.0228(6) Uani 1 1 d .
C124 C 0.4568(3) 0.3427(3) 0.98665(19) 0.0389(8) Uani 1 1 d .
H12A H 0.5299 0.3255 1.0153 0.047 Uiso 1 1 calc R
C102 C 0.0294(3) 0.52181(19) 0.83808(15) 0.0217(6) Uani 1 1 d .
C22 C 0.7266(3) -0.0373(2) 0.42801(15) 0.0245(7) Uani 1 1 d .
H22A H 0.6552 -0.0601 0.4354 0.029 Uiso 1 1 calc R
C110 C 0.1127(3) 0.41322(19) 0.86121(15) 0.0220(6) Uani 1 1 d .
H11A H 0.1383 0.3830 0.8171 0.026 Uiso 1 1 calc R
C141 C -0.0994(3) 0.2059(2) 1.00994(16) 0.0256(7) Uani 1 1 d .
C32 C 0.3670(3) 0.3642(2) 0.27323(17) 0.0284(7) Uani 1 1 d .
H32A H 0.2934 0.3445 0.2857 0.034 Uiso 1 1 calc R
C111 C 0.0233(3) 0.36203(19) 0.91031(16) 0.0219(6) Uani 1 1 d .
C125 C 0.3571(3) 0.4324(2) 0.98687(17) 0.0301(7) Uani 1 1 d .
H12B H 0.3631 0.4765 1.0154 0.036 Uiso 1 1 calc R
C105 C 0.0602(3) 0.6441(2) 0.63862(16) 0.0325(8) Uani 1 1 d .
C104 C 0.0913(3) 0.5662(2) 0.69885(16) 0.0270(7) Uani 1 1 d .
H10A H 0.1533 0.5038 0.6949 0.032 Uiso 1 1 calc R
C1 C 0.4098(3) 0.0389(2) 0.38064(17) 0.0264(7) Uani 1 1 d .
H1A H 0.3862 0.0461 0.4291 0.032 Uiso 1 1 calc R
C10 C 0.5785(3) 0.1315(2) 0.36078(15) 0.0245(7) Uani 1 1 d .
H10B H 0.5933 0.1803 0.3182 0.029 Uiso 1 1 calc R
C132 C -0.0786(3) 0.3721(2) 0.74773(17) 0.0306(7) Uani 1 1 d .
H13A H -0.1428 0.4291 0.7601 0.037 Uiso 1 1 calc R
C41 C 0.4123(3) 0.33917(19) 0.53741(16) 0.0255(7) Uani 1 1 d .
C21 C 0.7110(3) 0.06011(19) 0.39001(15) 0.0237(7) Uani 1 1 d .
C24 C 0.9552(3) -0.0680(2) 0.44373(18) 0.0337(8) Uani 1 1 d .
H24A H 1.0368 -0.1105 0.4614 0.040 Uiso 1 1 calc R
C4 C 0.5806(3) 0.0623(2) 0.20314(16) 0.0293(7) Uani 1 1 d .
H4A H 0.6367 0.0998 0.1984 0.035 Uiso 1 1 calc R
C126 C 0.2467(3) 0.4580(2) 0.94467(16) 0.0250(7) Uani 1 1 d .
H12C H 0.1801 0.5196 0.9447 0.030 Uiso 1 1 calc R
C136 C 0.0846(3) 0.2099(2) 0.78506(17) 0.0317(7) Uani 1 1 d .
H13B H 0.1307 0.1589 0.8223 0.038 Uiso 1 1 calc R
C36 C 0.5663(3) 0.3782(2) 0.30826(18) 0.0323(7) Uani 1 1 d .
H36A H 0.6256 0.3685 0.3443 0.039 Uiso 1 1 calc R
C46 C 0.3675(3) 0.2994(2) 0.60503(18) 0.0359(8) Uani 1 1 d .
H46A H 0.2978 0.2750 0.6079 0.043 Uiso 1 1 calc R
C26 C 0.8190(3) 0.0923(2) 0.38001(18) 0.0320(8) Uani 1 1 d .
H26A H 0.8098 0.1577 0.3555 0.038 Uiso 1 1 calc R
C133 C -0.0516(3) 0.3635(2) 0.67467(18) 0.0358(8) Uani 1 1 d .
H13C H -0.0960 0.4156 0.6375 0.043 Uiso 1 1 calc R
C34 C 0.4954(4) 0.4409(2) 0.18389(19) 0.0408(9) Uani 1 1 d .
H34A H 0.5080 0.4726 0.1360 0.049 Uiso 1 1 calc R
C142 C 0.0009(3) 0.1153(2) 1.01274(17) 0.0308(7) Uani 1 1 d .
H14A H 0.0397 0.0948 0.9693 0.037 Uiso 1 1 calc R
C109 C -0.2167(3) 0.7597(2) 0.86867(19) 0.0360(8) Uani 1 1 d .
H10C H -0.2419 0.8181 0.8299 0.054 Uiso 1 1 calc R
H10D H -0.1811 0.7749 0.9083 0.054 Uiso 1 1 calc R
H10E H -0.2923 0.7406 0.8864 0.054 Uiso 1 1 calc R
C33 C 0.3859(3) 0.4112(2) 0.20170(18) 0.0365(8) Uani 1 1 d .
H33A H 0.3254 0.4227 0.1659 0.044 Uiso 1 1 calc R
C8 C 0.4225(3) -0.0097(2) 0.27292(16) 0.0268(7) Uani 1 1 d .
C134 C 0.0410(3) 0.2777(2) 0.65697(18) 0.0384(8) Uani 1 1 d .
H13D H 0.0577 0.2714 0.6079 0.046 Uiso 1 1 calc R
C6 C 0.4836(3) -0.0365(2) 0.15103(18) 0.0383(8) Uani 1 1 d .
H6B H 0.4769 -0.0634 0.1109 0.046 Uiso 1 1 calc R
C23 C 0.8474(3) -0.1006(2) 0.45487(16) 0.0275(7) Uani 1 1 d .
H23A H 0.8565 -0.1654 0.4806 0.033 Uiso 1 1 calc R
C101 C -0.0601(3) 0.5819(2) 0.88032(16) 0.0242(7) Uani 1 1 d .
H10F H -0.0793 0.5611 0.9298 0.029 Uiso 1 1 calc R
C107 C -0.0968(3) 0.7579(2) 0.70816(17) 0.0308(7) Uani 1 1 d .
H10G H -0.1585 0.8206 0.7113 0.037 Uiso 1 1 calc R
C45 C 0.4268(4) 0.2962(3) 0.66777(19) 0.0420(9) Uani 1 1 d .
H45A H 0.3951 0.2709 0.7133 0.050 Uiso 1 1 calc R
C42 C 0.5179(3) 0.3731(2) 0.53291(18) 0.0327(8) Uani 1 1 d .
H42A H 0.5486 0.3992 0.4873 0.039 Uiso 1 1 calc R
C143 C 0.0440(3) 0.0549(2) 1.07989(18) 0.0360(8) Uani 1 1 d .
H14B H 0.1120 -0.0063 1.0815 0.043 Uiso 1 1 calc R
C44 C 0.5340(4) 0.3301(2) 0.66539(19) 0.0375(8) Uani 1 1 d .
C43 C 0.5773(4) 0.3679(2) 0.59639(19) 0.0388(8) Uani 1 1 d .
H43A H 0.6486 0.3905 0.5930 0.047 Uiso 1 1 calc R
C25 C 0.9387(3) 0.0293(2) 0.4056(2) 0.0388(8) Uani 1 1 d .
H25A H 1.0104 0.0520 0.3974 0.047 Uiso 1 1 calc R
C7 C 0.4102(3) -0.0515(2) 0.21452(18) 0.0344(8) Uani 1 1 d .
H7A H 0.3540 -0.0887 0.2180 0.041 Uiso 1 1 calc R
C144 C -0.0135(3) 0.0847(2) 1.14531(18) 0.0361(8) Uani 1 1 d .
C106 C -0.0323(3) 0.7383(2) 0.64277(17) 0.0349(8) Uani 1 1 d .
H10H H -0.0506 0.7887 0.6007 0.042 Uiso 1 1 calc R
C35 C 0.5851(4) 0.4240(2) 0.23635(19) 0.0407(9) Uani 1 1 d .
H35A H 0.6590 0.4432 0.2237 0.049 Uiso 1 1 calc R
C145 C -0.1134(4) 0.1765(2) 1.14118(18) 0.0391(8) Uani 1 1 d .
H14C H -0.1523 0.1974 1.1845 0.047 Uiso 1 1 calc R
C9 C 0.2893(3) -0.0794(2) 0.37629(19) 0.0370(8) Uani 1 1 d .
H9A H 0.2577 -0.0660 0.4244 0.055 Uiso 1 1 calc R
H9B H 0.3451 -0.1485 0.3806 0.055 Uiso 1 1 calc R
H9C H 0.2162 -0.0672 0.3462 0.055 Uiso 1 1 calc R
C135 C 0.1096(4) 0.2007(2) 0.71211(19) 0.0398(9) Uani 1 1 d .
H13E H 0.1723 0.1429 0.7000 0.048 Uiso 1 1 calc R
C146 C -0.1568(3) 0.2382(2) 1.07398(18) 0.0347(8) Uani 1 1 d .
H14D H -0.2234 0.3001 1.0720 0.042 Uiso 1 1 calc R
C122 C 0.3384(3) 0.3024(2) 0.90243(19) 0.0391(8) Uani 1 1 d .
H12D H 0.3332 0.2579 0.8741 0.047 Uiso 1 1 calc R
C123 C 0.4482(3) 0.2783(3) 0.9438(2) 0.0483(10) Uani 1 1 d .
H12E H 0.5167 0.2181 0.9426 0.058 Uiso 1 1 calc R
O2 O 0.2309(2) 0.30629(15) 0.47574(12) 0.0322(5) Uani 1 1 d .
C147 C 0.0318(4) 0.0173(3) 1.2185(2) 0.0560(11) Uani 1 1 d .
H14E H -0.0178 0.0491 1.2575 0.084 Uiso 1 1 calc R
H14F H 0.1233 0.0059 1.2235 0.084 Uiso 1 1 calc R
H14G H 0.0187 -0.0460 1.2211 0.084 Uiso 1 1 calc R
C47 C 0.6016(4) 0.3230(3) 0.7337(2) 0.0562(11) Uani 1 1 d .
H47A H 0.6717 0.3504 0.7209 0.084 Uiso 1 1 calc R
H47B H 0.6369 0.2535 0.7576 0.084 Uiso 1 1 calc R
H47C H 0.5399 0.3604 0.7665 0.084 Uiso 1 1 calc R

loop_
_atom_site_aniso_label
_atom_site_aniso_U_11
_atom_site_aniso_U_22
_atom_site_aniso_U_33
_atom_site_aniso_U_23
_atom_site_aniso_U_13
_atom_site_aniso_U_12
Br1 0.0468(2) 0.0660(3) 0.0244(2) -0.01238(16) 0.00687(17) -0.00450(19)
Br2 0.0542(3) 0.0839(3) 0.0203(2) 0.00036(18) 0.00745(18) -0.0203(2)
S1 0.0236(4) 0.0214(4) 0.0271(4) -0.0051(3) 0.0012(3) -0.0074(3)
S2 0.0248(4) 0.0273(4) 0.0268(4) -0.0024(3) 0.0011(3) -0.0110(3)
O4 0.0369(12) 0.0290(10) 0.0195(11) -0.0076(8) 0.0056(10) -0.0143(9)
O1 0.0429(13) 0.0218(10) 0.0208(11) -0.0021(8) 0.0040(10) -0.0083(9)
O6 0.0404(13) 0.0426(12) 0.0305(12) -0.0029(10) -0.0052(10) -0.0248(11)
O3 0.0349(12) 0.0225(10) 0.0340(12) -0.0044(9) -0.0020(10) -0.0039(9)
O5 0.0277(12) 0.0358(12) 0.0450(14) -0.0024(10) 0.0042(11) -0.0057(10)
N2 0.0270(13) 0.0223(12) 0.0266(14) -0.0059(10) -0.0005(11) -0.0080(10)
N4 0.0269(13) 0.0253(12) 0.0165(12) -0.0044(9) 0.0012(11) -0.0106(10)
N3 0.0274(13) 0.0166(11) 0.0206(13) -0.0007(9) 0.0003(11) -0.0065(10)
C3 0.0228(15) 0.0209(14) 0.0269(16) -0.0055(12) -0.0022(13) -0.0016(12)
C11 0.0274(16) 0.0233(14) 0.0224(16) -0.0037(12) -0.0003(13) -0.0103(12)
C31 0.0262(15) 0.0201(14) 0.0214(15) -0.0030(11) 0.0029(13) -0.0106(12)
N1 0.0269(13) 0.0255(13) 0.0290(14) -0.0029(10) 0.0018(12) -0.0083(11)
C2 0.0231(15) 0.0178(13) 0.0230(15) -0.0002(11) -0.0025(13) -0.0031(12)
C5 0.0327(17) 0.0342(17) 0.0235(17) -0.0078(13) 0.0001(14) -0.0008(14)
C131 0.0268(15) 0.0259(14) 0.0192(15) -0.0047(12) -0.0004(13) -0.0102(13)
C121 0.0228(15) 0.0228(14) 0.0195(15) -0.0006(11) 0.0048(12) -0.0075(12)
C103 0.0227(15) 0.0260(14) 0.0204(15) -0.0015(11) -0.0042(12) -0.0127(12)
C108 0.0261(15) 0.0239(14) 0.0222(16) -0.0024(11) -0.0039(13) -0.0134(13)
C124 0.0258(17) 0.052(2) 0.036(2) -0.0033(16) -0.0056(15) -0.0119(16)
C102 0.0230(15) 0.0243(14) 0.0194(15) -0.0038(11) -0.0011(12) -0.0103(12)
C22 0.0315(16) 0.0279(15) 0.0189(15) -0.0077(12) 0.0057(13) -0.0159(13)
C110 0.0252(15) 0.0210(14) 0.0202(15) -0.0060(11) 0.0041(13) -0.0083(12)
C141 0.0298(16) 0.0250(15) 0.0260(16) -0.0049(12) 0.0010(14) -0.0148(13)
C32 0.0293(16) 0.0308(15) 0.0286(17) -0.0059(13) 0.0011(14) -0.0148(14)
C111 0.0246(15) 0.0176(13) 0.0216(16) -0.0047(11) 0.0001(13) -0.0044(12)
C125 0.0255(16) 0.0404(17) 0.0276(17) -0.0059(13) 0.0002(14) -0.0155(14)
C105 0.0362(18) 0.0445(18) 0.0194(16) -0.0023(13) 0.0040(14) -0.0202(16)
C104 0.0249(15) 0.0332(16) 0.0240(16) -0.0041(13) 0.0010(13) -0.0122(13)
C1 0.0283(16) 0.0232(14) 0.0246(16) -0.0054(12) 0.0006(13) -0.0045(13)
C10 0.0305(16) 0.0232(14) 0.0192(15) -0.0029(11) 0.0046(13) -0.0102(13)
C132 0.0297(17) 0.0286(15) 0.0308(18) -0.0087(13) -0.0015(14) -0.0046(13)
C41 0.0281(16) 0.0209(14) 0.0265(16) -0.0067(12) 0.0007(14) -0.0061(12)
C21 0.0298(16) 0.0223(14) 0.0191(15) -0.0075(11) 0.0034(13) -0.0078(12)
C24 0.0304(17) 0.0331(17) 0.0350(19) -0.0053(14) -0.0055(15) -0.0069(14)
C4 0.0297(17) 0.0287(15) 0.0237(16) -0.0026(12) -0.0011(14) -0.0039(13)
C126 0.0248(15) 0.0230(14) 0.0237(16) -0.0019(12) 0.0047(13) -0.0065(12)
C136 0.0362(18) 0.0240(15) 0.0296(17) -0.0027(13) 0.0006(15) -0.0053(14)
C36 0.0365(18) 0.0349(17) 0.0293(18) -0.0014(13) -0.0038(15) -0.0188(15)
C46 0.0290(17) 0.0476(19) 0.0319(19) -0.0051(15) 0.0051(15) -0.0167(15)
C26 0.0351(18) 0.0249(15) 0.0379(19) -0.0042(13) 0.0033(15) -0.0147(14)
C133 0.0387(19) 0.0408(18) 0.0243(17) -0.0017(14) -0.0074(15) -0.0097(15)
C34 0.053(2) 0.0379(18) 0.0262(18) 0.0030(14) 0.0046(17) -0.0160(17)
C142 0.0337(17) 0.0343(16) 0.0248(17) -0.0067(13) 0.0033(14) -0.0122(14)
C109 0.0363(19) 0.0282(16) 0.042(2) -0.0102(14) 0.0020(16) -0.0069(14)
C33 0.0411(19) 0.0398(18) 0.0261(17) -0.0035(14) -0.0099(15) -0.0096(16)
C8 0.0289(16) 0.0203(14) 0.0268(17) -0.0037(12) -0.0028(14) -0.0026(12)
C134 0.046(2) 0.049(2) 0.0246(17) -0.0123(15) 0.0068(16) -0.0201(17)
C6 0.046(2) 0.0347(17) 0.0310(19) -0.0145(14) -0.0058(16) -0.0032(16)
C23 0.0360(18) 0.0245(14) 0.0218(16) -0.0054(12) 0.0015(14) -0.0100(13)
C101 0.0264(16) 0.0260(15) 0.0207(15) -0.0014(12) 0.0009(13) -0.0114(13)
C107 0.0348(17) 0.0235(15) 0.0345(18) 0.0020(13) -0.0099(15) -0.0122(13)
C45 0.040(2) 0.059(2) 0.0268(19) -0.0100(16) 0.0055(16) -0.0161(18)
C42 0.0396(19) 0.0292(16) 0.0340(19) -0.0019(13) -0.0005(16) -0.0199(15)
C143 0.0410(19) 0.0291(16) 0.0366(19) 0.0007(14) -0.0066(16) -0.0129(15)
C44 0.045(2) 0.0297(16) 0.040(2) -0.0163(14) -0.0050(17) -0.0083(15)
C43 0.046(2) 0.0359(17) 0.045(2) -0.0073(15) -0.0092(18) -0.0254(16)
C25 0.0319(18) 0.0379(18) 0.052(2) -0.0055(15) 0.0017(17) -0.0202(15)
C7 0.0361(18) 0.0292(16) 0.039(2) -0.0101(14) -0.0078(16) -0.0090(14)
C144 0.047(2) 0.0415(18) 0.0260(17) 0.0032(14) -0.0049(16) -0.0269(17)
C106 0.047(2) 0.0372(18) 0.0241(17) 0.0069(13) -0.0071(16) -0.0239(16)
C35 0.044(2) 0.0424(19) 0.039(2) 0.0017(15) 0.0055(18) -0.0259(17)
C145 0.051(2) 0.047(2) 0.0269(18) -0.0113(15) 0.0072(17) -0.0250(18)
C9 0.0319(18) 0.0377(17) 0.041(2) -0.0033(15) 0.0012(16) -0.0148(15)
C135 0.045(2) 0.0335(17) 0.038(2) -0.0155(15) 0.0091(17) -0.0068(15)
C146 0.0376(19) 0.0358(17) 0.0322(18) -0.0079(14) 0.0081(16) -0.0157(15)
C122 0.0368(19) 0.0361(18) 0.042(2) -0.0162(15) -0.0031(17) -0.0036(15)
C123 0.0299(19) 0.046(2) 0.057(2) -0.0125(18) -0.0107(18) 0.0057(16)
O2 0.0271(11) 0.0394(12) 0.0345(12) -0.0089(9) 0.0030(10) -0.0166(10)
C147 0.073(3) 0.066(2) 0.034(2) 0.0061(18) -0.012(2) -0.035(2)
C47 0.073(3) 0.058(2) 0.048(2) -0.0203(19) -0.017(2) -0.025(2)

loop_
_atom_type_symbol
_atom_type_description
_atom_type_scat_dispersion_real
_atom_type_scat_dispersion_imag
_atom_type_scat_source
C C 0.0033 0.0016 'International Tables Vol C Tables 4.2.6.8 and 6.1.1.4'
H H 0.0000 0.0000 'International Tables Vol C Tables 4.2.6.8 and 6.1.1.4'
N N 0.0061 0.0033 'International Tables Vol C Tables 4.2.6.8 and 6.1.1.4'
O O 0.0106 0.0060 'International Tables Vol C Tables 4.2.6.8 and 6.1.1.4'
S S 0.1246 0.1234 'International Tables Vol C Tables 4.2.6.8 and 6.1.1.4'
Br Br -0.2901 2.4595 'International Tables Vol C Tables 4.2.6.8 and 6.1.1.4'

loop_
_geom_angle_atom_site_label_1
_geom_angle_atom_site_label_2
_geom_angle_atom_site_label_3
_geom_angle
O2 S1 O3 119.78(13)
O2 S1 N3 108.94(12)
O3 S1 N3 103.26(11)
O2 S1 C41 109.24(13)
O3 S1 C41 109.09(13)
N3 S1 C41 105.52(13)
O5 S2 O6 119.86(15)
O5 S2 N4 108.78(12)
O6 S2 N4 104.32(12)
O5 S2 C141 109.10(14)
O6 S2 C141 108.76(13)
N4 S2 C141 104.98(13)
C108 N2 C101 108.1(2)
C108 N2 C109 126.4(2)
C101 N2 C109 125.5(2)
C111 N4 C131 123.5(2)
C111 N4 S2 117.70(18)
C131 N4 S2 117.0(2)
C11 N3 C31 122.5(2)
C11 N3 S1 118.13(18)
C31 N3 S1 118.64(17)
C4 C3 C8 118.8(3)
C4 C3 C2 134.0(3)
C8 C3 C2 107.2(2)
O1 C11 N3 120.9(2)
O1 C11 C10 122.0(2)
N3 C11 C10 117.0(2)
C32 C31 C36 120.9(3)
C32 C31 N3 119.5(2)
C36 C31 N3 119.5(3)
C1 N1 C8 108.4(2)
C1 N1 C9 124.1(3)
C8 N1 C9 126.2(3)
C1 C2 C3 106.5(3)
C1 C2 C10 127.4(3)
C3 C2 C10 125.5(2)
C4 C5 C6 123.2(3)
C4 C5 Br1 118.4(2)
C6 C5 Br1 118.4(2)
C136 C131 C132 121.3(3)
C136 C131 N4 119.1(3)
C132 C131 N4 119.6(2)
C126 C121 C122 118.3(3)
C126 C121 C110 122.8(2)
C122 C121 C110 118.9(3)
C104 C103 C108 119.2(2)
C104 C103 C102 134.0(3)
C108 C103 C102 106.8(2)
N2 C108 C107 129.8(3)
N2 C108 C103 108.0(2)
C107 C108 C103 122.1(3)
C125 C124 C123 119.6(3)
C101 C102 C103 105.8(2)
C101 C102 C110 127.6(2)
C103 C102 C110 126.6(2)
C23 C22 C21 120.6(3)
C102 C110 C121 116.6(2)
C102 C110 C111 105.8(2)
C121 C110 C111 108.8(2)
C142 C141 C146 120.7(3)
C142 C141 S2 119.0(2)
C146 C141 S2 120.2(2)
C31 C32 C33 119.5(3)
O4 C111 N4 120.8(2)
O4 C111 C110 121.6(3)
N4 C111 C110 117.6(2)
C124 C125 C126 120.4(3)
C104 C105 C106 122.4(3)
C104 C105 Br2 118.8(2)
C106 C105 Br2 118.8(2)
C105 C104 C103 118.0(3)
C2 C1 N1 110.7(3)
C2 C10 C21 113.5(2)
C2 C10 C11 108.2(2)
C21 C10 C11 109.2(2)
C131 C132 C133 119.3(3)
C46 C41 C42 120.4(3)
C46 C41 S1 119.5(2)
C42 C41 S1 119.9(2)
C26 C21 C22 118.5(3)
C26 C21 C10 120.0(2)
C22 C21 C10 121.5(3)
C25 C24 C23 118.7(3)
C5 C4 C3 117.7(3)
C121 C126 C125 120.7(3)
C135 C136 C131 119.2(3)
C35 C36 C31 119.1(3)
C45 C46 C41 119.2(3)
C25 C26 C21 120.9(3)
C134 C133 C132 120.0(3)
C35 C34 C33 120.4(3)
C141 C142 C143 120.0(3)
C34 C33 C32 119.7(3)
N1 C8 C7 130.8(3)
N1 C8 C3 107.2(3)
C7 C8 C3 122.0(3)
C133 C134 C135 120.3(3)
C7 C6 C5 120.2(3)
C22 C23 C24 120.4(3)
N2 C101 C102 111.2(2)
C106 C107 C108 117.4(3)
C46 C45 C44 121.9(3)
C43 C42 C41 119.4(3)
C142 C143 C144 120.5(3)
C43 C44 C45 117.0(3)
C43 C44 C47 121.2(3)
C45 C44 C47 121.8(3)
C42 C43 C44 122.0(3)
C26 C25 C24 120.9(3)
C6 C7 C8 118.1(3)
C145 C144 C143 118.5(3)
C145 C144 C147 121.2(3)
C143 C144 C147 120.3(3)
C107 C106 C105 121.0(3)
C34 C35 C36 120.3(3)
C144 C145 C146 121.5(3)
C136 C135 C134 119.9(3)
C141 C146 C145 118.8(3)
C123 C122 C121 120.6(3)
C124 C123 C122 120.5(3)

loop_
_geom_bond_atom_site_label_1
_geom_bond_atom_site_label_2
_geom_bond_distance
Br1 C5 1.911(3)
Br2 C105 1.901(3)
S1 O2 1.424(2)
S1 O3 1.426(2)
S1 N3 1.699(2)
S1 C41 1.748(3)
S2 O5 1.420(2)
S2 O6 1.422(2)
S2 N4 1.698(2)
S2 C141 1.751(3)
O4 C111 1.209(3)
O1 C11 1.208(3)
N2 C108 1.374(4)
N2 C101 1.369(4)
N2 C109 1.458(4)
N4 C111 1.392(4)
N4 C131 1.453(4)
N3 C11 1.390(3)
N3 C31 1.455(3)
C3 C4 1.410(4)
C3 C8 1.417(4)
C3 C2 1.425(4)
C11 C10 1.532(4)
C31 C32 1.378(4)
C31 C36 1.384(4)
N1 C1 1.369(4)
N1 C8 1.386(4)
N1 C9 1.457(4)
C2 C1 1.366(4)
C2 C10 1.502(4)
C5 C4 1.370(5)
C5 C6 1.387(5)
C131 C136 1.378(4)
C131 C132 1.376(4)
C121 C126 1.379(4)
C121 C122 1.397(4)
C121 C110 1.513(4)
C103 C104 1.397(4)
C103 C108 1.416(4)
C103 C102 1.437(4)
C108 C107 1.398(4)
C124 C125 1.370(4)
C124 C123 1.375(5)
C102 C101 1.367(4)
C102 C110 1.503(4)
C22 C23 1.380(4)
C22 C21 1.390(4)
C110 C111 1.534(4)
C141 C142 1.375(4)
C141 C146 1.383(4)
C32 C33 1.388(4)
C125 C126 1.392(4)
C105 C104 1.379(4)
C105 C106 1.394(5)
C10 C21 1.521(4)
C132 C133 1.383(4)
C41 C46 1.382(4)
C41 C42 1.382(4)
C21 C26 1.386(4)
C24 C25 1.387(4)
C24 C23 1.387(4)
C136 C135 1.381(5)
C36 C35 1.388(4)
C46 C45 1.370(5)
C26 C25 1.364(5)
C133 C134 1.376(5)
C34 C35 1.370(5)
C34 C33 1.385(5)
C142 C143 1.379(4)
C8 C7 1.385(5)
C134 C135 1.388(5)
C6 C7 1.379(4)
C107 C106 1.375(4)
C45 C44 1.401(5)
C42 C43 1.374(5)
C143 C144 1.393(5)
C44 C43 1.387(5)
C44 C47 1.495(5)
C144 C145 1.383(5)
C144 C147 1.506(5)
C145 C146 1.386(5)
C122 C123 1.381(5)
